data_2018999
loop_
_publ_author_name
'Gomes, Ligia R.'
'Low, John Nicolson'
'Rodrigues, Ana S. M. C.'
'Wardell, James L.'
'da Lima, Camillo H.'
'de Souza, Marcus V. N.'

_publ_section_title
;
 Five <i>N</i>'-benzylidene-<i>N</i>-methylpyrazine-2-carbohydrazides
;
_journal_coeditor_code SK3484
_journal_issue 5
_journal_name_full 'Acta Crystallographica Section C'
_journal_page_first 549
_journal_page_last 555
_journal_paper_doi 10.1107/S0108270113010056
_journal_volume 69
_journal_year 2013
_chemical_formula_iupac 'C13 H11 N5 O3'
_chemical_formula_moiety 'C13 H11 N5 O3'
_chemical_formula_sum 'C13 H11 N5 O3'
_chemical_formula_weight 285.27
_chemical_name_systematic
;
<i>N</i>-Methyl-<i>N</i>'-(4-nitrobenzylidene)pyrazine-2-carbohydrazide
;
_space_group_IT_number 15
_symmetry_cell_setting monoclinic
_symmetry_space_group_name_Hall '-C 2yc'
_symmetry_space_group_name_H-M 'C 1 2/c 1'
_atom_sites_solution_hydrogens geom
_atom_sites_solution_primary direct
_atom_sites_solution_secondary difmap
_audit_creation_method SHELXL97
_cell_angle_alpha 90.00
_cell_angle_beta 107.887(8)
_cell_angle_gamma 90.00
_cell_formula_units_Z 8
_cell_length_a 17.510(2)
_cell_length_b 10.5421(11)
_cell_length_c 14.9638(14)
_cell_measurement_reflns_used 3733
_cell_measurement_temperature 120(2)
_cell_measurement_theta_max 27.4
_cell_measurement_theta_min 3.1
_cell_volume 2628.7(5)
_computing_cell_refinement 'CrystalClear-SM Expert (Rigaku, 2011)'
_computing_data_collection 'CrystalClear-SM Expert (Rigaku, 2011)'
_computing_data_reduction 'CrystalClear-SM Expert (Rigaku, 2011)'
_computing_molecular_graphics 'PLATON (Spek, 2009)'
_computing_publication_material
;
OSCAIL (McArdle <i>et al.</i>, 2004) and SHELXL97 (Sheldrick,
2008)
;
_computing_structure_refinement
;
OSCAIL (McArdle <i>et al.</i>, 2004) and SHELXL97 (Sheldrick,
2008)
;
_computing_structure_solution 'SHELXS97 (Sheldrick, 2008)'
_diffrn_ambient_temperature 120
_diffrn_detector_area_resol_mean 10.0000
_diffrn_measured_fraction_theta_full 0.988
_diffrn_measured_fraction_theta_max 0.988
_diffrn_measurement_device 'Crystal goniometer'
_diffrn_measurement_device_type 'Rigaku R-AXIS conversion'
_diffrn_measurement_method 'profile data from \w scans'
_diffrn_radiation_monochromator 'Graphite monochromator'
_diffrn_radiation_type MoK\a
_diffrn_radiation_wavelength 0.71075
_diffrn_reflns_av_R_equivalents 0.0418
_diffrn_reflns_av_sigmaI/netI 0.0446
_diffrn_reflns_limit_h_max 22
_diffrn_reflns_limit_h_min -22
_diffrn_reflns_limit_k_max 13
_diffrn_reflns_limit_k_min -13
_diffrn_reflns_limit_l_max 18
_diffrn_reflns_limit_l_min -19
_diffrn_reflns_number 7284
_diffrn_reflns_theta_full 25.00
_diffrn_reflns_theta_max 27.48
_diffrn_reflns_theta_min 3.14
_exptl_absorpt_coefficient_mu 0.107
_exptl_absorpt_correction_T_max 0.9831
_exptl_absorpt_correction_T_min 0.9564
_exptl_absorpt_correction_type multi-scan
_exptl_absorpt_process_details '(CrystalClear-SM Expert; Rigaku, 2011)'
_exptl_crystal_colour orange
_exptl_crystal_density_diffrn 1.442
_exptl_crystal_density_method 'not measured'
_exptl_crystal_description prism
_exptl_crystal_F_000 1184
_exptl_crystal_size_max 0.42
_exptl_crystal_size_mid 0.24
_exptl_crystal_size_min 0.16
_refine_diff_density_max 0.314
_refine_diff_density_min -0.258
_refine_ls_extinction_method none
_refine_ls_goodness_of_fit_ref 1.075
_refine_ls_hydrogen_treatment constr
_refine_ls_matrix_type full
_refine_ls_number_parameters 191
_refine_ls_number_reflns 3000
_refine_ls_number_restraints 0
_refine_ls_restrained_S_all 1.075
_refine_ls_R_factor_all 0.0696
_refine_ls_R_factor_gt 0.0604
_refine_ls_shift/su_max 0.000
_refine_ls_shift/su_mean 0.000
_refine_ls_structure_factor_coef Fsqd
_refine_ls_weighting_details 'calc w = 1/[\s^2^(Fo^2^)+(0.0773P)^2^+2.8776P] where P=(Fo^2^+2Fc^2^)/3'
_refine_ls_weighting_scheme calc
_refine_ls_wR_factor_gt 0.1592
_refine_ls_wR_factor_ref 0.1685
_reflns_number_gt 2610
_reflns_number_total 3000
_reflns_threshold_expression I>2\s(I)
_cod_data_source_file sk3484.cif
_cod_data_source_block IIe
_cod_original_sg_symbol_H-M 'C 2/c'
_cod_database_code 2018999
_cod_database_fobs_code 2018999

loop_
_symmetry_equiv_pos_as_xyz
'x, y, z'
'-x, y, -z+1/2'
'x+1/2, y+1/2, z'
'-x+1/2, y+1/2, -z+1/2'
'-x, -y, -z'
'x, -y, z-1/2'
'-x+1/2, -y+1/2, -z'
'x+1/2, -y+1/2, z-1/2'

loop_
_atom_site_type_symbol
_atom_site_label
_atom_site_fract_x
_atom_site_fract_y
_atom_site_fract_z
_atom_site_U_iso_or_equiv
_atom_site_adp_type
_atom_site_calc_flag
_atom_site_refinement_flags
_atom_site_occupancy
_atom_site_symmetry_multiplicity
O O2 0.57061(8) 0.47908(13) 0.45169(10) 0.0343(3) Uani d . 1 1
O O141 0.86046(10) -0.34850(14) 0.71616(12) 0.0430(4) Uani d . 1 1
O O142 0.95959(9) -0.26236(14) 0.82272(11) 0.0400(4) Uani d . 1 1
N N1 0.69672(9) 0.24637(14) 0.58377(11) 0.0289(4) Uani d . 1 1
N N2 0.67240(9) 0.36628(15) 0.55006(11) 0.0288(4) Uani d . 1 1
N N14 0.89617(10) -0.25541(15) 0.75878(12) 0.0330(4) Uani d . 1 1
N N21 0.57793(10) 0.16583(15) 0.41024(12) 0.0331(4) Uani d . 1 1
N N24 0.42373(10) 0.15461(17) 0.43127(13) 0.0374(4) Uani d . 1 1
C C1 0.76619(11) 0.23431(18) 0.64385(13) 0.0293(4) Uani d . 1 1
H H1 0.7979 0.3071 0.6677 0.035 Uiso calc R 1 1
C C2 0.59832(11) 0.37657(17) 0.48461(13) 0.0284(4) Uani d . 1 1
C C11 0.79675(11) 0.10698(18) 0.67581(13) 0.0291(4) Uani d . 1 1
C C12 0.75341(11) -0.00272(18) 0.63833(13) 0.0296(4) Uani d . 1 1
H H12 0.7015 0.0047 0.5939 0.035 Uiso calc R 1 1
C C13 0.78555(12) -0.12142(19) 0.66549(14) 0.0319(4) Uani d . 1 1
H H13 0.7566 -0.1960 0.6398 0.038 Uiso calc R 1 1
C C14 0.86118(11) -0.12919(18) 0.73113(13) 0.0294(4) Uani d . 1 1
C C15 0.90534(11) -0.02318(19) 0.77173(13) 0.0303(4) Uani d . 1 1
H H15 0.9563 -0.0314 0.8178 0.036 Uiso calc R 1 1
C C16 0.87229(11) 0.09528(19) 0.74256(14) 0.0306(4) Uani d . 1 1
H H16 0.9015 0.1695 0.7684 0.037 Uiso calc R 1 1
C C22 0.54957(11) 0.25722(17) 0.45338(12) 0.0282(4) Uani d . 1 1
C C23 0.47319(11) 0.25233(18) 0.46330(14) 0.0320(4) Uani d . 1 1
H H23 0.4557 0.3204 0.4937 0.038 Uiso calc R 1 1
C C25 0.45238(13) 0.0629(2) 0.38884(16) 0.0393(5) Uani d . 1 1
H H25 0.4195 -0.0088 0.3651 0.047 Uiso calc R 1 1
C C26 0.52813(12) 0.06823(19) 0.37812(15) 0.0362(4) Uani d . 1 1
H H26 0.5453 0.0005 0.3470 0.043 Uiso calc R 1 1
C C27 0.72305(12) 0.47763(18) 0.58082(14) 0.0319(4) Uani d . 1 1
H H27A 0.6958 0.5526 0.5469 0.048 Uiso calc R 1 1
H H27B 0.7741 0.4652 0.5678 0.048 Uiso calc R 1 1
H H27C 0.7333 0.4900 0.6484 0.048 Uiso calc R 1 1

loop_
_atom_site_aniso_label
_atom_site_aniso_U_11
_atom_site_aniso_U_22
_atom_site_aniso_U_33
_atom_site_aniso_U_12
_atom_site_aniso_U_13
_atom_site_aniso_U_23
O2 0.0341(7) 0.0258(7) 0.0408(8) 0.0033(5) 0.0084(6) -0.0002(6)
O141 0.0461(9) 0.0295(7) 0.0499(9) 0.0008(6) 0.0097(7) -0.0035(7)
O142 0.0357(8) 0.0374(8) 0.0425(8) 0.0062(6) 0.0054(6) 0.0064(6)
N1 0.0289(8) 0.0252(8) 0.0337(8) 0.0017(6) 0.0115(6) 0.0012(6)
N2 0.0281(8) 0.0237(8) 0.0340(8) -0.0004(6) 0.0088(6) -0.0011(6)
N14 0.0337(8) 0.0294(9) 0.0370(9) 0.0028(7) 0.0127(7) 0.0021(7)
N21 0.0332(8) 0.0292(8) 0.0372(9) -0.0006(6) 0.0114(7) -0.0054(7)
N24 0.0305(8) 0.0345(9) 0.0467(10) -0.0022(7) 0.0110(7) -0.0065(7)
C1 0.0283(9) 0.0291(9) 0.0319(9) -0.0019(7) 0.0112(7) -0.0006(7)
C2 0.0302(9) 0.0255(9) 0.0309(9) 0.0013(7) 0.0113(7) -0.0025(7)
C11 0.0282(9) 0.0315(9) 0.0299(9) 0.0003(7) 0.0124(7) 0.0001(7)
C12 0.0245(8) 0.0326(10) 0.0305(9) -0.0012(7) 0.0068(7) -0.0005(7)
C13 0.0310(9) 0.0311(10) 0.0346(9) -0.0022(7) 0.0118(8) -0.0022(8)
C14 0.0303(9) 0.0290(9) 0.0307(9) 0.0015(7) 0.0119(7) 0.0016(7)
C15 0.0264(9) 0.0335(10) 0.0298(9) -0.0002(7) 0.0071(7) 0.0008(7)
C16 0.0293(9) 0.0289(9) 0.0330(9) -0.0034(7) 0.0087(7) -0.0021(7)
C22 0.0288(9) 0.0257(9) 0.0275(8) 0.0019(7) 0.0050(7) 0.0004(7)
C23 0.0289(9) 0.0280(9) 0.0373(10) 0.0030(7) 0.0076(7) -0.0042(7)
C25 0.0351(10) 0.0329(10) 0.0475(12) -0.0044(8) 0.0095(9) -0.0077(9)
C26 0.0373(10) 0.0290(10) 0.0427(11) -0.0002(8) 0.0128(8) -0.0089(8)
C27 0.0325(9) 0.0273(9) 0.0354(10) -0.0030(7) 0.0096(8) -0.0012(8)

loop_
_atom_type_symbol
_atom_type_description
_atom_type_scat_dispersion_real
_atom_type_scat_dispersion_imag
_atom_type_scat_source
C C 0.0033 0.0016 'International Tables Vol C Tables 4.2.6.8 and 6.1.1.4'
H H 0.0000 0.0000 'International Tables Vol C Tables 4.2.6.8 and 6.1.1.4'
N N 0.0061 0.0033 'International Tables Vol C Tables 4.2.6.8 and 6.1.1.4'
O O 0.0106 0.0060 'International Tables Vol C Tables 4.2.6.8 and 6.1.1.4'

loop_
_geom_angle_atom_site_label_1
_geom_angle_atom_site_label_2
_geom_angle_atom_site_label_3
_geom_angle
C1 N1 N2 117.97(16)
C2 N2 N1 116.92(15)
C2 N2 C27 120.87(15)
N1 N2 C27 122.20(15)
O142 N14 O141 123.44(17)
O142 N14 C14 118.25(16)
O141 N14 C14 118.30(16)
C22 N21 C26 115.43(17)
C25 N24 C23 115.58(17)
N1 C1 C11 119.52(17)
N1 C1 H1 120.2
C11 C1 H1 120.2
O2 C2 N2 121.95(17)
O2 C2 C22 119.60(17)
N2 C2 C22 118.44(16)
C16 C11 C12 119.38(17)
C16 C11 C1 118.91(17)
C12 C11 C1 121.66(17)
C13 C12 C11 120.53(17)
C13 C12 H12 119.7
C11 C12 H12 119.7
C12 C13 C14 118.41(18)
C12 C13 H13 120.8
C14 C13 H13 120.8
C13 C14 C15 122.98(18)
C13 C14 N14 118.50(17)
C15 C14 N14 118.52(17)
C14 C15 C16 117.64(17)
C14 C15 H15 121.2
C16 C15 H15 121.2
C15 C16 C11 121.04(18)
C15 C16 H16 119.5
C11 C16 H16 119.5
N21 C22 C23 122.45(17)
N21 C22 C2 119.39(16)
C23 C22 C2 117.89(16)
N24 C23 C22 121.90(17)
N24 C23 H23 119.0
C22 C23 H23 119.0
N24 C25 C26 122.57(19)
N24 C25 H25 118.7
C26 C25 H25 118.7
N21 C26 C25 122.05(18)
N21 C26 H26 119.0
C25 C26 H26 119.0
N2 C27 H27A 109.5
N2 C27 H27B 109.5
H27A C27 H27B 109.5
N2 C27 H27C 109.5
H27A C27 H27C 109.5
H27B C27 H27C 109.5

loop_
_geom_bond_atom_site_label_1
_geom_bond_atom_site_label_2
_geom_bond_distance
O2 C2 1.224(2)
O141 N14 1.231(2)
O142 N14 1.225(2)
N1 C1 1.278(3)
N1 N2 1.379(2)
N2 C2 1.369(2)
N2 C27 1.458(2)
N14 C14 1.470(2)
N21 C22 1.337(2)
N21 C26 1.339(3)
N24 C25 1.336(3)
N24 C23 1.336(3)
C1 C11 1.470(3)
C1 H1 0.9500
C2 C22 1.512(3)
C11 C16 1.397(3)
C11 C12 1.402(3)
C12 C13 1.381(3)
C12 H12 0.9500
C13 C14 1.388(3)
C13 H13 0.9500
C14 C15 1.388(3)
C15 C16 1.389(3)
C15 H15 0.9500
C16 H16 0.9500
C22 C23 1.391(3)
C23 H23 0.9500
C25 C26 1.385(3)
C25 H25 0.9500
C26 H26 0.9500
C27 H27A 0.9800
C27 H27B 0.9800
C27 H27C 0.9800

loop_
_geom_hbond_atom_site_label_D
_geom_hbond_atom_site_label_H
_geom_hbond_atom_site_label_A
_geom_hbond_site_symmetry_A
_geom_hbond_distance_DH
_geom_hbond_distance_HA
_geom_hbond_distance_DA
_geom_hbond_angle_DHA
C15 H15 O2 8_556 0.95 2.42 3.325(2) 159
C23 H23 O2 5_666 0.95 2.36 3.290(2) 166

loop_
_geom_torsion_atom_site_label_1
_geom_torsion_atom_site_label_2
_geom_torsion_atom_site_label_3
_geom_torsion_atom_site_label_4
_geom_torsion
C1 N1 N2 C2 178.94(16)
C1 N1 N2 C27 -0.1(3)
N2 N1 C1 C11 -175.23(15)
N1 N2 C2 O2 178.58(16)
C27 N2 C2 O2 -2.4(3)
N1 N2 C2 C22 -0.8(2)
C27 N2 C2 C22 178.22(15)
N1 C1 C11 C16 -179.05(17)
N1 C1 C11 C12 3.5(3)
C16 C11 C12 C13 -1.3(3)
C1 C11 C12 C13 176.12(17)
C11 C12 C13 C14 0.6(3)
C12 C13 C14 C15 1.0(3)
C12 C13 C14 N14 -178.83(16)
O142 N14 C14 C13 -173.56(17)
O141 N14 C14 C13 6.8(3)
O142 N14 C14 C15 6.6(3)
O141 N14 C14 C15 -173.05(17)
C13 C14 C15 C16 -1.8(3)
N14 C14 C15 C16 178.07(16)
C14 C15 C16 C11 1.0(3)
C12 C11 C16 C15 0.5(3)
C1 C11 C16 C15 -176.98(17)
C26 N21 C22 C23 -0.8(3)
C26 N21 C22 C2 -174.73(17)
O2 C2 C22 N21 118.3(2)
N2 C2 C22 N21 -62.3(2)
O2 C2 C22 C23 -55.9(2)
N2 C2 C22 C23 123.49(19)
C25 N24 C23 C22 -0.4(3)
N21 C22 C23 N24 0.9(3)
C2 C22 C23 N24 174.98(18)
C23 N24 C25 C26 -0.3(3)
C22 N21 C26 C25 0.2(3)
N24 C25 C26 N21 0.4(4)
